data_2010472
loop_
_publ_author_name
'Ng, C.-H.'
'Fun, H.-K.'
'Teo, S.-B.'
'Teoh, S.-G.'
'Chinnakali, K.'

_publ_section_title
;
 Bis(<small>L</small>-prolinato-<i>N</i>,<i>O</i>)zinc(II)
;
_journal_issue 2
_journal_name_full 'Acta Crystallographica Section C'
_journal_page_first 244
_journal_page_last 245
_journal_paper_doi 10.1107/S0108270194009340
_journal_volume 51
_journal_year 1995
_chemical_formula_sum 'C10 H14 N2 O4 Zn'
_chemical_formula_weight 291.6
_space_group_IT_number 4
_symmetry_cell_setting monoclinic
_symmetry_space_group_name_Hall 'P 2yb'
_symmetry_space_group_name_H-M 'P 1 21 1'
_atom_type_scat_source IntTabIV
_cell_angle_alpha 90.
_cell_angle_beta 91.63(4)
_cell_angle_gamma 90.
_cell_formula_units_Z 2
_cell_length_a 9.609(5)
_cell_length_b 5.648(3)
_cell_length_c 10.491(5)
_cell_measurement_reflns_used 50
_cell_measurement_temperature 298
_cell_measurement_theta_max 17.5
_cell_measurement_theta_min 7.5
_cell_volume 569.1(5)
_diffrn_measurement_device 'Siemens P4'
_diffrn_measurement_method 2\q/\q
_diffrn_radiation_type MoK\a
_diffrn_radiation_wavelength 0.71069
_diffrn_reflns_av_R_equivalents 0.015
_diffrn_reflns_limit_h_max 12
_diffrn_reflns_limit_h_min 0
_diffrn_reflns_limit_k_max 7
_diffrn_reflns_limit_k_min 0
_diffrn_reflns_limit_l_max 13
_diffrn_reflns_limit_l_min -13
_diffrn_reflns_number 1428
_diffrn_reflns_theta_max 27.5
_diffrn_standards_decay_% 0
_diffrn_standards_interval_count 100
_diffrn_standards_number 2
_exptl_absorpt_coefficient_mu 2.162
_exptl_absorpt_correction_T_max 0.95
_exptl_absorpt_correction_T_min 0.69
_exptl_absorpt_correction_type empirical
_exptl_crystal_colour Colorless
_exptl_crystal_density_diffrn 1.702
_exptl_crystal_density_meas 1.695
_exptl_crystal_description Plate
_exptl_crystal_size_max 0.5
_exptl_crystal_size_mid 0.2
_exptl_crystal_size_min 0.1
_refine_diff_density_max 0.55
_refine_diff_density_min -0.54
_refine_ls_extinction_method none
_refine_ls_goodness_of_fit_obs 0.96
_refine_ls_hydrogen_treatment refall
_refine_ls_number_parameters 162
_refine_ls_number_reflns 1262
_refine_ls_R_factor_obs 0.0269
_refine_ls_shift/esd_max 0.243
_refine_ls_structure_factor_coef F
_refine_ls_weighting_details 'w = 1/[\s^2^(F) + 0.0011F^2^]'
_refine_ls_weighting_scheme calc
_refine_ls_wR_factor_obs 0.0362
_reflns_number_observed 1262
_reflns_number_total 1347
_reflns_observed_criterion F>4.0\s(F)
_cod_data_source_file li1042.cif
_cod_data_source_block li1042_structure_1_of_1
_cod_depositor_comments
;
The following automatic conversions were performed:

'_refine_ls_weighting_scheme' value 'w = 1/[\s^2^(F) + 0.0011F^2^]'
was changed to 'calc'. New tag '_refine_ls_weighting_details' was
created. The value of the new tag was set to 'w = 1/[\s^2^(F) +
0.0011F^2^]'.

Automatic conversion script
Id: cif_fix_values 3143 2015-03-26 13:38:13Z robertas 
;
_cod_original_sg_symbol_Hall 'P 2y1'
_cod_original_sg_symbol_H-M 'P 21'
_cod_database_code 2010472

loop_
_symmetry_equiv_pos_as_xyz
x,y,z
2-x,y-1/2,-z

loop_
_atom_site_label
_atom_site_fract_x
_atom_site_fract_y
_atom_site_fract_z
_atom_site_U_iso_or_equiv
Zn(1) .94110(10) .0 .19290(10) .0270(10)
O(1) .9046(4) -.2379(7) .3395(3) .0410(10)
O(2) .8329(5) -.2522(10) .5383(3) .0680(10)
O(3) 1.0008(3) .2513(6) .0506(2) .0310(10)
O(4) 1.1840(3) .3411(6) -.0641(2) .0360(10)
N(1) .8368(4) .2287(7) .3091(3) .0290(10)
N(2) 1.1544(3) -.0080(9) .2226(2) .0260(10)
C(1) .8518(5) -.1479(9) .4387(4) .0370(10)
C(2) .8094(5) .1101(10) .4325(4) .0360(10)
C(3) .6520(5) .1323(14) .4500(5) .064(2)
C(4) .6050(5) .3295(13) .3635(5) .059(2)
C(5) .7010(5) .3066(11) .2539(4) .0490(10)
C(6) 1.1276(4) .2517(7) .0320(3) .0250(10)
C(7) 1.2270(4) .1518(8) .1352(3) .0290(10)
C(8) 1.3508(4) .0170(16) .0847(4) .0530(10)
C(9) 1.3659(5) -.1982(11) .1720(4) .054(2)
C(10) 1.2160(4) -.2459(9) .2079(4) .0390(10)
H(2A) .8644 .1852 .4958 ?
H(3A) .6327 .1698 .5370 ?
H(3B) .6059 -.0127 .4265 ?
H(4A) .6157 .4804 .4047 ?
H(4B) .5096 .3088 .3359 ?
H(5A) .7107 .4564 .2119 ?
H(5B) .6656 .1915 .1940 ?
H(7) 1.2611 .2609 .1712 ?
H(8A) 1.4360 .0871 .0758 ?
H(8B) 1.3296 -.0357 .0124 ?
H(9A) 1.4114 -.1439 .2529 ?
H(9B) 1.3975 -.3412 .1344 ?
H(10A) 1.1822 -.3435 .2810 ?
H(10B) 1.1515 -.3287 .1493 ?

loop_
_geom_angle_atom_site_label_1
_geom_angle_atom_site_label_2
_geom_angle_atom_site_label_3
_geom_angle_site_symmetry_3
_geom_angle
_geom_angle_publ_flag
O(1) Zn(1) O(3) . 173.80(10) yes
O(3) Zn(1) N(1) . 98.10(10) yes
O(3) Zn(1) N(2) . 80.50(10) yes
O(1) Zn(1) O(4) 2 95.70(10) yes
N(1) Zn(1) O(4) 2 112.90(10) yes
Zn(1) O(1) C(1) . 115.1(3) yes
C(6) O(4) Zn(1) 2 117.2(2) yes
Zn(1) N(1) C(5) . 113.3(3) yes
Zn(1) N(2) C(7) . 112.2(2) yes
C(7) N(2) C(10) . 107.1(3) yes
O(1) C(1) C(2) . 117.5(4) yes
N(1) C(2) C(1) . 114.6(4) yes
O(1) Zn(1) N(1) . 82.70(10) yes
O(1) Zn(1) N(2) . 93.60(10) yes
N(1) Zn(1) N(2) . 115.00(10) yes
O(3) Zn(1) O(4) 2 89.60(10) yes
N(2) Zn(1) O(4) 2 131.90(10) yes
Zn(1) O(3) C(6) . 113.2(2) yes
Zn(1) N(1) C(2) . 109.5(3) yes
C(2) N(1) C(5) . 107.4(3) yes
Zn(1) N(2) C(10) . 113.8(3) yes
O(1) C(1) O(2) . 125.4(5) yes
(2) C(1) C(2) . 117.1(4) yes
N(1) C(2) C(3) . 105.5(4) yes
C(1) C(2) C(3) . 109.8(5) yes
C(3) C(4) C(5) . 102.6(5) yes
O(3) C(6) O(4) . 124.9(3) yes
O(4) C(6) C(7) . 116.0(3) yes
N(2) C(7) C(8) . 107.4(4) yes
C(7) C(8) C(9) . 104.6(4) yes
N(2) C(10) C(9) . 104.4(4) yes
C(2) C(3) C(4) . 105.6(5) yes
N(1) C(5) C(4) . 106.3(3) yes
O(3) C(6) C(7) . 119.0(3) yes
N(2) C(7) C(6) . 111.6(3) yes
C(6) C(7) C(8) . 114.6(3) yes
C(8) C(9) C(10) . 102.4(4) yes

loop_
_geom_bond_atom_site_label_1
_geom_bond_atom_site_label_2
_geom_bond_site_symmetry_1
_geom_bond_site_symmetry_2
_geom_bond_distance
_geom_bond_publ_flag
Zn(1) O(1) . . 2.079(4) yes
Zn(1) N(1) . . 2.056(4) yes
Zn(1) O(4) . 2 1.996(3) yes
O(2) C(1) . . 1.218(6) yes
O(4) C(6) . . 1.263(4) yes
N(1) C(2) . . 1.488(5) yes
N(2) C(7) . . 1.476(5) yes
C(1) C(2) . . 1.514(8) yes
C(3) C(4) . . 1.498(10) yes
C(6) C(7) . . 1.531(5) yes
C(8) C(9) . . 1.527(9) yes
Zn(1) O(3) . . 2.150(3) yes
Zn(1) N(2) . . 2.065(3) yes
O(1) C(1) . . 1.276(6) yes
O(3) C(6) . . 1.239(5) yes
O(4) Zn(1) . 2 1.996(3) yes
N(1) C(5) . . 1.479(6) yes
N(2) C(10) . . 1.478(7) yes
C(2) C(3) . . 1.534(7) yes
C(4) C(5) . . 1.500(7) yes
C(7) C(8) . . 1.520(7) yes
C(9) C(10) . . 1.523(7) yes
